data_7046827
loop_
_publ_author_name
'Neu, J. P.'
'Di Martino-Fumo, P'
'Oelkers, B.'
'Sun, Y.'
'Neuba, A.'
'Gerhards, M.'
'Thiel, W. R.'

_publ_section_title
;
 Playing with Pearson's concept: orthogonally functionalized
 1,4-diaza-1,3-butadienes leading to heterobinuclear complexes.
;
_journal_issue 29
_journal_name_full 'Dalton transactions (Cambridge, England : 2003)'
_journal_page_first 9643
_journal_page_last 9656
_journal_paper_doi 10.1039/c8dt01523f
_journal_volume 47
_journal_year 2018
_chemical_formula_moiety 'C40 H34 Cl2 N2 O2 P2 Zn, C3 H6 O'
_chemical_formula_sum 'C43 H40 Cl2 N2 O3 P2 Zn'
_chemical_formula_weight 830.98
_space_group_crystal_system triclinic
_space_group_IT_number 2
_space_group_name_Hall '-P 1'
_space_group_name_H-M_alt 'P -1'
_symmetry_space_group_name_Hall '-P 1'
_symmetry_space_group_name_H-M 'P -1'
_atom_sites_solution_hydrogens geom
_atom_sites_solution_primary direct
_atom_sites_solution_secondary difmap
_audit_creation_method SHELXL-2014
_audit_update_record
;
2018-04-10 deposited with the CCDC.
2018-06-21 downloaded from the CCDC.
;
_cell_angle_alpha 93.121(3)
_cell_angle_beta 93.755(3)
_cell_angle_gamma 101.008(3)
_cell_formula_units_Z 2
_cell_length_a 9.2285(3)
_cell_length_b 10.3016(3)
_cell_length_c 21.7482(8)
_cell_measurement_reflns_used 7571
_cell_measurement_temperature 150(2)
_cell_measurement_theta_max 62.75
_cell_measurement_theta_min 4.09
_cell_volume 2020.43(12)
_computing_cell_refinement
;
CrysAlisPro, Agilent Technologies,
Version 1.171.36.32 (release 02-08-2013 CrysAlis171 .NET)
(compiled Aug  2 2013,16:46:58)
;
_computing_data_collection
;
CrysAlisPro, Agilent Technologies,
Version 1.171.36.32 (release 02-08-2013 CrysAlis171 .NET)
(compiled Aug  2 2013,16:46:58)
;
_computing_data_reduction
;
CrysAlisPro, Agilent Technologies,
Version 1.171.36.32 (release 02-08-2013 CrysAlis171 .NET)
(compiled Aug  2 2013,16:46:58)
;
_computing_molecular_graphics 'DIAMOND (Brandenburg, 2006)'
_computing_publication_material 'WinGX publication routines (Farrugia, 2012)'
_computing_structure_refinement 'SHELXL-2014 (Sheldrick, 2014)'
_computing_structure_solution 'SIR-2011 (Burla et al., 2012)'
_diffrn_ambient_temperature 150(2)
_diffrn_detector_area_resol_mean 16.1399
_diffrn_measured_fraction_theta_full 0.924
_diffrn_measured_fraction_theta_max 0.926
_diffrn_measurement_device_type 'Xcalibur, Sapphire3, Gemini ultra'
_diffrn_measurement_method '\w scans'
_diffrn_radiation_monochromator mirror
_diffrn_radiation_source 'Enhance Ultra (Cu) X-ray Source'
_diffrn_radiation_type CuK\a
_diffrn_radiation_wavelength 1.54184
_diffrn_reflns_av_R_equivalents 0.0686
_diffrn_reflns_av_unetI/netI 0.0518
_diffrn_reflns_Laue_measured_fraction_full 0.924
_diffrn_reflns_Laue_measured_fraction_max 0.926
_diffrn_reflns_limit_h_max 10
_diffrn_reflns_limit_h_min -10
_diffrn_reflns_limit_k_max 10
_diffrn_reflns_limit_k_min -11
_diffrn_reflns_limit_l_max 24
_diffrn_reflns_limit_l_min -24
_diffrn_reflns_number 18395
_diffrn_reflns_point_group_measured_fraction_full 0.924
_diffrn_reflns_point_group_measured_fraction_max 0.926
_diffrn_reflns_theta_full 62.800
_diffrn_reflns_theta_max 62.720
_diffrn_reflns_theta_min 4.084
_exptl_absorpt_coefficient_mu 3.136
_exptl_absorpt_correction_T_max 1
_exptl_absorpt_correction_T_min 0.728
_exptl_absorpt_correction_type multi-scan
_exptl_absorpt_process_details
;
CrysAlisPro, Agilent Technologies,
Version 1.171.36.32 (release 02-08-2013 CrysAlis171 .NET)
(compiled Aug  2 2013,16:46:58)
Empirical absorption correction using spherical harmonics,
 implemented in SCALE3 ABSPACK scaling algorithm.
;
_exptl_crystal_colour colourless
_exptl_crystal_density_diffrn 1.366
_exptl_crystal_density_method 'not measured'
_exptl_crystal_description plate
_exptl_crystal_F_000 860
_exptl_crystal_size_max 0.53
_exptl_crystal_size_mid 0.23
_exptl_crystal_size_min 0.06
_refine_diff_density_max 0.574
_refine_diff_density_min -0.531
_refine_diff_density_rms 0.090
_refine_ls_extinction_method none
_refine_ls_goodness_of_fit_ref 1.035
_refine_ls_hydrogen_treatment constr
_refine_ls_matrix_type full
_refine_ls_number_parameters 482
_refine_ls_number_reflns 6001
_refine_ls_number_restraints 0
_refine_ls_restrained_S_all 1.035
_refine_ls_R_factor_all 0.0543
_refine_ls_R_factor_gt 0.0479
_refine_ls_shift/su_max 0.001
_refine_ls_shift/su_mean 0.000
_refine_ls_structure_factor_coef Fsqd
_refine_ls_weighting_details 'w=1/[\s^2^(Fo^2^)+(0.0935P)^2^+1.0757P] where P=(Fo^2^+2Fc^2^)/3'
_refine_ls_weighting_scheme calc
_refine_ls_wR_factor_gt 0.1306
_refine_ls_wR_factor_ref 0.1364
_reflns_Friedel_coverage 0.000
_reflns_number_gt 5239
_reflns_number_total 6001
_reflns_threshold_expression 'I > 2\s(I)'
_cod_data_source_file c8dt01523f2.cif
_cod_data_source_block shelx_CCDC3
_cod_depositor_comments 'Adding full bibliography for 7046824--7046832.cif.'
_cod_database_code 7046827
_shelx_space_group_comment
;
The symmetry employed for this shelxl refinement is uniquely defined
by the following loop, which should always be used as a source of
symmetry information in preference to the above space-group names.
They are only intended as comments.
;
_shelxl_version_number 2014-3

loop_
_space_group_symop_operation_xyz
'x, y, z'
'-x, -y, -z'

loop_
_atom_site_label
_atom_site_type_symbol
_atom_site_fract_x
_atom_site_fract_y
_atom_site_fract_z
_atom_site_U_iso_or_equiv
_atom_site_adp_type
_atom_site_occupancy
_atom_site_site_symmetry_order
_atom_site_calc_flag
_atom_site_refinement_flags_posn
_atom_site_refinement_flags_adp
C1 C 0.1816(3) 0.6184(3) 0.80502(13) 0.0210(6) Uani 1 1 d . .
C2 C 0.2601(3) 0.5619(3) 0.75467(14) 0.0214(6) Uani 1 1 d . .
C3 C 0.0309(4) 0.6450(3) 0.78868(15) 0.0276(7) Uani 1 1 d . .
H3A H -0.0293 0.6300 0.8241 0.041 Uiso 1 1 calc R U
H3B H -0.0162 0.5852 0.7534 0.041 Uiso 1 1 calc R U
H3C H 0.0391 0.7371 0.7779 0.041 Uiso 1 1 calc R U
C4 C 0.4243(4) 0.5821(4) 0.76334(17) 0.0410(9) Uani 1 1 d . .
H4A H 0.4592 0.5180 0.7359 0.062 Uiso 1 1 calc R U
H4B H 0.4540 0.5695 0.8063 0.062 Uiso 1 1 calc R U
H4C H 0.4678 0.6723 0.7535 0.062 Uiso 1 1 calc R U
C5 C 0.2027(3) 0.7188(3) 0.90490(13) 0.0204(6) Uani 1 1 d . .
C6 C 0.1151(4) 0.6519(3) 0.94724(14) 0.0255(7) Uani 1 1 d . .
H6 H 0.0821 0.5586 0.9415 0.031 Uiso 1 1 calc R U
C7 C 0.0760(4) 0.7218(3) 0.99795(15) 0.0304(7) Uani 1 1 d . .
H7 H 0.0176 0.6754 1.0272 0.036 Uiso 1 1 calc R U
C8 C 0.1209(4) 0.8577(3) 1.00644(14) 0.0272(7) Uani 1 1 d . .
H8 H 0.0926 0.9046 1.0410 0.033 Uiso 1 1 calc R U
C9 C 0.2075(3) 0.9254(3) 0.96425(14) 0.0238(6) Uani 1 1 d . .
H9 H 0.2379 1.0190 0.9699 0.029 Uiso 1 1 calc R U
C10 C 0.2501(3) 0.8570(3) 0.91355(13) 0.0192(6) Uani 1 1 d . .
C11 C 0.3868(3) 1.1170(3) 0.88062(13) 0.0223(6) Uani 1 1 d . .
C12 C 0.2715(4) 1.1796(3) 0.86162(16) 0.0326(7) Uani 1 1 d . .
H12 H 0.1883 1.1316 0.8365 0.039 Uiso 1 1 calc R U
C13 C 0.2790(4) 1.3123(3) 0.87964(17) 0.0376(8) Uani 1 1 d . .
H13 H 0.2005 1.3551 0.8672 0.045 Uiso 1 1 calc R U
C14 C 0.4016(5) 1.3823(3) 0.91594(17) 0.0378(8) Uani 1 1 d . .
H14 H 0.4064 1.4730 0.9283 0.045 Uiso 1 1 calc R U
C15 C 0.5166(4) 1.3210(3) 0.93410(16) 0.0361(8) Uani 1 1 d . .
H15 H 0.6004 1.3697 0.9586 0.043 Uiso 1 1 calc R U
C16 C 0.5095(4) 1.1879(3) 0.91649(15) 0.0272(7) Uani 1 1 d . .
H16 H 0.5884 1.1455 0.9290 0.033 Uiso 1 1 calc R U
C17 C 0.5463(3) 0.8998(3) 0.86891(14) 0.0226(6) Uani 1 1 d . .
C18 C 0.6479(4) 0.9402(4) 0.82615(16) 0.0321(7) Uani 1 1 d . .
H18 H 0.6217 0.9888 0.7926 0.039 Uiso 1 1 calc R U
C19 C 0.7878(4) 0.9095(4) 0.83246(17) 0.0369(8) Uani 1 1 d . .
H19 H 0.8574 0.9369 0.8032 0.044 Uiso 1 1 calc R U
C20 C 0.8261(4) 0.8390(4) 0.88140(17) 0.0368(8) Uani 1 1 d . .
H20 H 0.9221 0.8183 0.8858 0.044 Uiso 1 1 calc R U
C21 C 0.7236(4) 0.7987(3) 0.92400(16) 0.0328(7) Uani 1 1 d . .
H21 H 0.7497 0.7504 0.9576 0.039 Uiso 1 1 calc R U
C22 C 0.5845(4) 0.8283(3) 0.91772(15) 0.0270(7) Uani 1 1 d . .
H22 H 0.5145 0.8000 0.9468 0.032 Uiso 1 1 calc R U
C23 C 0.2397(3) 0.4697(3) 0.65249(14) 0.0209(6) Uani 1 1 d . .
C24 C 0.2953(3) 0.3542(3) 0.64745(14) 0.0233(6) Uani 1 1 d . .
H24 H 0.3003 0.3027 0.6822 0.028 Uiso 1 1 calc R U
C25 C 0.3435(4) 0.3136(3) 0.59207(15) 0.0281(7) Uani 1 1 d . .
H25 H 0.3795 0.2332 0.5887 0.034 Uiso 1 1 calc R U
C26 C 0.3397(4) 0.3892(3) 0.54138(15) 0.0276(7) Uani 1 1 d . .
H26 H 0.3752 0.3618 0.5037 0.033 Uiso 1 1 calc R U
C27 C 0.2839(3) 0.5048(3) 0.54573(14) 0.0242(6) Uani 1 1 d . .
H27 H 0.2806 0.5563 0.5109 0.029 Uiso 1 1 calc R U
C28 C 0.2327(3) 0.5460(3) 0.60101(14) 0.0202(6) Uani 1 1 d . .
C29 C 0.1748(3) 0.7742(3) 0.53734(14) 0.0228(6) Uani 1 1 d . .
C30 C 0.3141(4) 0.8336(4) 0.52227(17) 0.0379(8) Uani 1 1 d . .
H30 H 0.3983 0.8352 0.5501 0.046 Uiso 1 1 calc R U
C31 C 0.3301(4) 0.8908(4) 0.46615(18) 0.0426(9) Uani 1 1 d . .
H31 H 0.4258 0.9301 0.4552 0.051 Uiso 1 1 calc R U
C32 C 0.2072(4) 0.8909(4) 0.42608(16) 0.0388(9) Uani 1 1 d . .
H32 H 0.2186 0.9320 0.3882 0.047 Uiso 1 1 calc R U
C33 C 0.0693(4) 0.8318(4) 0.44095(16) 0.0360(8) Uani 1 1 d . .
H33 H -0.0150 0.8322 0.4135 0.043 Uiso 1 1 calc R U
C34 C 0.0530(4) 0.7711(3) 0.49623(16) 0.0298(7) Uani 1 1 d . .
H34 H -0.0422 0.7273 0.5059 0.036 Uiso 1 1 calc R U
C35 C -0.0366(3) 0.6482(3) 0.61917(13) 0.0223(6) Uani 1 1 d . .
C36 C -0.1095(4) 0.5164(3) 0.61309(14) 0.0259(7) Uani 1 1 d . .
H36 H -0.0564 0.4478 0.6046 0.031 Uiso 1 1 calc R U
C37 C -0.2606(4) 0.4861(3) 0.61952(15) 0.0312(7) Uani 1 1 d . .
H37 H -0.3114 0.3964 0.6152 0.037 Uiso 1 1 calc R U
C38 C -0.3373(4) 0.5858(4) 0.63214(15) 0.0344(8) Uani 1 1 d . .
H38 H -0.4410 0.5643 0.6360 0.041 Uiso 1 1 calc R U
C39 C -0.2648(4) 0.7161(4) 0.63924(17) 0.0356(8) Uani 1 1 d . .
H39 H -0.3179 0.7840 0.6490 0.043 Uiso 1 1 calc R U
C40 C -0.1139(4) 0.7482(3) 0.63220(16) 0.0311(7) Uani 1 1 d . .
H40 H -0.0639 0.8382 0.6363 0.037 Uiso 1 1 calc R U
C41 C 0.1679(4) 0.6550(4) 0.18670(18) 0.0373(8) Uani 1 1 d . .
C42 C 0.3045(5) 0.6039(5) 0.2035(2) 0.0514(10) Uani 1 1 d . .
H42A H 0.3219 0.5425 0.1700 0.077 Uiso 1 1 calc R U
H42B H 0.2925 0.5574 0.2415 0.077 Uiso 1 1 calc R U
H42C H 0.3891 0.6781 0.2100 0.077 Uiso 1 1 calc R U
C43 C 0.1173(5) 0.7366(5) 0.2361(3) 0.0604(12) Uani 1 1 d . .
H43A H 0.0427 0.7827 0.2182 0.091 Uiso 1 1 calc R U
H43B H 0.2017 0.8018 0.2553 0.091 Uiso 1 1 calc R U
H43C H 0.0739 0.6792 0.2673 0.091 Uiso 1 1 calc R U
N1 N 0.2571(3) 0.6501(2) 0.85652(11) 0.0217(5) Uani 1 1 d . .
N2 N 0.1791(3) 0.5119(2) 0.70612(11) 0.0219(5) Uani 1 1 d . .
O1 O 0.2993(2) 0.9097(2) 0.79386(9) 0.0238(5) Uani 1 1 d . .
O2 O 0.2431(2) 0.7852(2) 0.66194(10) 0.0235(4) Uani 1 1 d . .
O3 O 0.1003(4) 0.6274(3) 0.13676(14) 0.0604(9) Uani 1 1 d . .
P1 P 0.36641(8) 0.94288(7) 0.85869(3) 0.01817(19) Uani 1 1 d . .
P2 P 0.15898(8) 0.69557(7) 0.60938(3) 0.01888(19) Uani 1 1 d . .
Zn1 Zn 0.28510(4) 0.96118(3) 0.70706(2) 0.01957(15) Uani 1 1 d . .
Cl1 Cl 0.08819(9) 1.05507(7) 0.70174(4) 0.0304(2) Uani 1 1 d . .
Cl2 Cl 0.50241(9) 1.07058(8) 0.68299(4) 0.0360(2) Uani 1 1 d . .

loop_
_atom_site_aniso_label
_atom_site_aniso_U_11
_atom_site_aniso_U_22
_atom_site_aniso_U_33
_atom_site_aniso_U_23
_atom_site_aniso_U_13
_atom_site_aniso_U_12
C1 0.0289(16) 0.0125(13) 0.0216(15) 0.0098(11) 0.0022(12) 0.0014(11)
C2 0.0266(15) 0.0137(13) 0.0238(15) 0.0086(11) 0.0008(12) 0.0023(11)
C3 0.0293(17) 0.0301(16) 0.0245(15) 0.0052(13) 0.0015(13) 0.0080(13)
C4 0.0326(19) 0.060(2) 0.0306(18) -0.0121(17) -0.0041(15) 0.0145(17)
C5 0.0248(15) 0.0226(14) 0.0159(13) 0.0076(11) -0.0032(11) 0.0094(12)
C6 0.0324(17) 0.0176(14) 0.0244(15) 0.0059(12) -0.0025(13) 0.0002(12)
C7 0.0334(18) 0.0359(18) 0.0224(16) 0.0134(14) 0.0050(13) 0.0040(14)
C8 0.0304(17) 0.0313(17) 0.0205(15) 0.0045(13) 0.0019(13) 0.0069(13)
C9 0.0259(15) 0.0247(15) 0.0195(14) 0.0023(12) -0.0061(12) 0.0041(12)
C10 0.0210(14) 0.0202(14) 0.0170(13) 0.0092(11) -0.0018(11) 0.0048(11)
C11 0.0276(16) 0.0197(14) 0.0194(14) 0.0085(11) 0.0008(12) 0.0023(12)
C12 0.0342(18) 0.0285(17) 0.0347(17) 0.0056(14) -0.0077(14) 0.0073(14)
C13 0.044(2) 0.0269(17) 0.045(2) 0.0088(15) -0.0043(17) 0.0137(15)
C14 0.057(2) 0.0173(15) 0.0382(19) 0.0031(14) -0.0018(17) 0.0074(15)
C15 0.045(2) 0.0260(17) 0.0315(17) 0.0014(14) -0.0097(15) -0.0030(15)
C16 0.0297(17) 0.0216(15) 0.0281(16) 0.0059(12) -0.0066(13) 0.0009(13)
C17 0.0245(15) 0.0200(14) 0.0227(15) 0.0017(12) -0.0026(12) 0.0041(12)
C18 0.0280(17) 0.0370(18) 0.0321(17) 0.0115(14) 0.0014(14) 0.0062(14)
C19 0.0276(18) 0.049(2) 0.0342(18) 0.0011(16) 0.0048(14) 0.0071(16)
C20 0.0289(18) 0.0395(19) 0.042(2) -0.0109(16) -0.0098(15) 0.0145(15)
C21 0.0382(19) 0.0297(17) 0.0309(17) 0.0033(14) -0.0116(14) 0.0117(14)
C22 0.0296(17) 0.0264(16) 0.0256(16) 0.0051(13) -0.0043(13) 0.0084(13)
C23 0.0200(14) 0.0193(14) 0.0211(14) 0.0026(11) 0.0002(11) -0.0021(11)
C24 0.0256(15) 0.0176(14) 0.0248(15) 0.0038(11) -0.0009(12) -0.0006(12)
C25 0.0308(17) 0.0208(15) 0.0325(17) 0.0020(13) 0.0002(14) 0.0053(13)
C26 0.0247(16) 0.0274(16) 0.0271(16) -0.0030(13) -0.0005(13) -0.0012(13)
C27 0.0227(15) 0.0288(16) 0.0194(14) 0.0038(12) -0.0019(12) 0.0016(12)
C28 0.0190(14) 0.0167(13) 0.0218(14) 0.0012(11) -0.0037(11) -0.0024(11)
C29 0.0240(15) 0.0198(14) 0.0222(15) 0.0057(11) -0.0027(12) -0.0017(12)
C30 0.0288(18) 0.046(2) 0.0351(19) 0.0162(16) -0.0050(15) -0.0045(15)
C31 0.040(2) 0.044(2) 0.039(2) 0.0153(17) 0.0062(17) -0.0081(16)
C32 0.051(2) 0.0356(19) 0.0280(17) 0.0168(15) 0.0007(16) -0.0001(16)
C33 0.0385(19) 0.0366(18) 0.0305(18) 0.0138(15) -0.0087(15) 0.0020(15)
C34 0.0281(17) 0.0295(16) 0.0288(16) 0.0106(13) -0.0048(13) -0.0020(13)
C35 0.0190(14) 0.0291(16) 0.0166(14) 0.0067(12) -0.0040(11) -0.0002(12)
C36 0.0284(16) 0.0257(16) 0.0209(14) 0.0066(12) -0.0021(12) -0.0012(13)
C37 0.0284(17) 0.0339(17) 0.0250(16) 0.0073(13) -0.0033(13) -0.0093(14)
C38 0.0216(16) 0.054(2) 0.0243(16) 0.0052(15) 0.0007(13) -0.0013(15)
C39 0.0273(17) 0.042(2) 0.0366(18) -0.0003(15) -0.0013(14) 0.0070(15)
C40 0.0269(17) 0.0292(16) 0.0351(17) 0.0016(14) -0.0034(14) 0.0025(13)
C41 0.0365(19) 0.0312(18) 0.044(2) 0.0176(16) 0.0002(17) 0.0023(15)
C42 0.042(2) 0.064(3) 0.055(2) 0.023(2) 0.0104(19) 0.018(2)
C43 0.046(3) 0.043(2) 0.089(4) -0.010(2) 0.005(2) 0.004(2)
N1 0.0280(13) 0.0153(11) 0.0217(12) 0.0074(10) 0.0002(10) 0.0032(10)
N2 0.0268(13) 0.0182(12) 0.0208(12) 0.0072(10) 0.0040(11) 0.0022(10)
O1 0.0293(11) 0.0220(10) 0.0191(10) 0.0083(8) -0.0032(9) 0.0020(9)
O2 0.0243(11) 0.0182(10) 0.0259(11) 0.0024(8) -0.0055(9) 0.0005(8)
O3 0.073(2) 0.0586(19) 0.0451(17) 0.0186(14) -0.0195(16) 0.0050(16)
P1 0.0201(4) 0.0165(4) 0.0175(4) 0.0068(3) -0.0027(3) 0.0024(3)
P2 0.0188(4) 0.0174(4) 0.0189(4) 0.0056(3) -0.0023(3) -0.0002(3)
Zn1 0.0228(2) 0.0156(2) 0.0190(2) 0.00792(15) -0.00255(16) 0.00005(16)
Cl1 0.0314(4) 0.0254(4) 0.0357(4) 0.0068(3) -0.0064(3) 0.0100(3)
Cl2 0.0280(4) 0.0402(5) 0.0351(4) 0.0182(3) -0.0004(3) -0.0088(3)

loop_
_atom_type_symbol
_atom_type_description
_atom_type_scat_dispersion_real
_atom_type_scat_dispersion_imag
_atom_type_scat_source
C C 0.0181 0.0091 'International Tables Vol C Tables 4.2.6.8 and 6.1.1.4'
H H 0.0000 0.0000 'International Tables Vol C Tables 4.2.6.8 and 6.1.1.4'
N N 0.0311 0.0180 'International Tables Vol C Tables 4.2.6.8 and 6.1.1.4'
O O 0.0492 0.0322 'International Tables Vol C Tables 4.2.6.8 and 6.1.1.4'
P P 0.2955 0.4335 'International Tables Vol C Tables 4.2.6.8 and 6.1.1.4'
Zn Zn -1.5491 0.6778 'International Tables Vol C Tables 4.2.6.8 and 6.1.1.4'
Cl Cl 0.3639 0.7018 'International Tables Vol C Tables 4.2.6.8 and 6.1.1.4'

loop_
_geom_angle_atom_site_label_1
_geom_angle_atom_site_label_2
_geom_angle_atom_site_label_3
_geom_angle
N1 C1 C3 126.2(3)
N1 C1 C2 115.7(3)
C3 C1 C2 117.9(3)
N2 C2 C4 126.4(3)
N2 C2 C1 115.8(3)
C4 C2 C1 117.4(3)
C1 C3 H3A 109.5
C1 C3 H3B 109.5
H3A C3 H3B 109.5
C1 C3 H3C 109.5
H3A C3 H3C 109.5
H3B C3 H3C 109.5
C2 C4 H4A 109.5
C2 C4 H4B 109.5
H4A C4 H4B 109.5
C2 C4 H4C 109.5
H4A C4 H4C 109.5
H4B C4 H4C 109.5
C6 C5 C10 119.6(3)
C6 C5 N1 121.5(3)
C10 C5 N1 118.7(3)
C5 C6 C7 119.9(3)
C5 C6 H6 120.1
C7 C6 H6 120.1
C8 C7 C6 120.9(3)
C8 C7 H7 119.6
C6 C7 H7 119.6
C7 C8 C9 119.7(3)
C7 C8 H8 120.1
C9 C8 H8 120.1
C8 C9 C10 120.4(3)
C8 C9 H9 119.8
C10 C9 H9 119.8
C9 C10 C5 119.5(3)
C9 C10 P1 121.2(2)
C5 C10 P1 119.3(2)
C16 C11 C12 120.1(3)
C16 C11 P1 122.4(2)
C12 C11 P1 117.5(2)
C13 C12 C11 119.7(3)
C13 C12 H12 120.2
C11 C12 H12 120.2
C12 C13 C14 119.9(3)
C12 C13 H13 120.0
C14 C13 H13 120.0
C15 C14 C13 120.5(3)
C15 C14 H14 119.8
C13 C14 H14 119.8
C14 C15 C16 119.9(3)
C14 C15 H15 120.0
C16 C15 H15 120.0
C11 C16 C15 119.9(3)
C11 C16 H16 120.1
C15 C16 H16 120.1
C18 C17 C22 120.1(3)
C18 C17 P1 118.0(2)
C22 C17 P1 122.0(2)
C19 C18 C17 119.8(3)
C19 C18 H18 120.1
C17 C18 H18 120.1
C20 C19 C18 120.1(3)
C20 C19 H19 120.0
C18 C19 H19 120.0
C19 C20 C21 119.7(3)
C19 C20 H20 120.1
C21 C20 H20 120.1
C22 C21 C20 120.3(3)
C22 C21 H21 119.8
C20 C21 H21 119.8
C21 C22 C17 120.0(3)
C21 C22 H22 120.0
C17 C22 H22 120.0
C24 C23 C28 119.8(3)
C24 C23 N2 123.1(3)
C28 C23 N2 116.9(3)
C25 C24 C23 120.2(3)
C25 C24 H24 119.9
C23 C24 H24 119.9
C24 C25 C26 120.5(3)
C24 C25 H25 119.7
C26 C25 H25 119.7
C27 C26 C25 119.9(3)
C27 C26 H26 120.1
C25 C26 H26 120.1
C26 C27 C28 120.3(3)
C26 C27 H27 119.9
C28 C27 H27 119.9
C27 C28 C23 119.3(3)
C27 C28 P2 122.2(2)
C23 C28 P2 118.5(2)
C30 C29 C34 119.8(3)
C30 C29 P2 118.3(2)
C34 C29 P2 121.8(2)
C29 C30 C31 119.5(3)
C29 C30 H30 120.2
C31 C30 H30 120.2
C32 C31 C30 120.3(3)
C32 C31 H31 119.9
C30 C31 H31 119.9
C33 C32 C31 120.1(3)
C33 C32 H32 119.9
C31 C32 H32 119.9
C32 C33 C34 119.8(3)
C32 C33 H33 120.1
C34 C33 H33 120.1
C29 C34 C33 120.3(3)
C29 C34 H34 119.9
C33 C34 H34 119.9
C40 C35 C36 120.4(3)
C40 C35 P2 117.9(2)
C36 C35 P2 121.7(2)
C37 C36 C35 119.2(3)
C37 C36 H36 120.4
C35 C36 H36 120.4
C38 C37 C36 120.3(3)
C38 C37 H37 119.9
C36 C37 H37 119.9
C39 C38 C37 120.5(3)
C39 C38 H38 119.8
C37 C38 H38 119.8
C38 C39 C40 120.0(3)
C38 C39 H39 120.0
C40 C39 H39 120.0
C35 C40 C39 119.6(3)
C35 C40 H40 120.2
C39 C40 H40 120.2
O3 C41 C43 122.5(4)
O3 C41 C42 121.8(4)
C43 C41 C42 115.6(4)
C41 C42 H42A 109.5
C41 C42 H42B 109.5
H42A C42 H42B 109.5
C41 C42 H42C 109.5
H42A C42 H42C 109.5
H42B C42 H42C 109.5
C41 C43 H43A 109.5
C41 C43 H43B 109.5
H43A C43 H43B 109.5
C41 C43 H43C 109.5
H43A C43 H43C 109.5
H43B C43 H43C 109.5
C1 N1 C5 121.0(3)
C2 N2 C23 122.1(3)
P1 O1 Zn1 148.17(13)
P2 O2 Zn1 148.24(13)
O1 P1 C11 111.63(13)
O1 P1 C17 111.80(13)
C11 P1 C17 107.88(14)
O1 P1 C10 111.34(13)
C11 P1 C10 105.92(14)
C17 P1 C10 108.01(14)
O2 P2 C28 110.09(13)
O2 P2 C29 111.13(13)
C28 P2 C29 107.48(14)
O2 P2 C35 113.30(13)
C28 P2 C35 107.88(14)
C29 P2 C35 106.71(14)
O2 Zn1 O1 100.59(9)
O2 Zn1 Cl2 108.76(7)
O1 Zn1 Cl2 110.20(7)
O2 Zn1 Cl1 111.11(7)
O1 Zn1 Cl1 103.83(7)
Cl2 Zn1 Cl1 120.44(3)

loop_
_geom_bond_atom_site_label_1
_geom_bond_atom_site_label_2
_geom_bond_distance
C1 N1 1.272(4)
C1 C3 1.492(4)
C1 C2 1.503(4)
C2 N2 1.277(4)
C2 C4 1.488(5)
C3 H3A 0.9800
C3 H3B 0.9800
C3 H3C 0.9800
C4 H4A 0.9800
C4 H4B 0.9800
C4 H4C 0.9800
C5 C6 1.388(4)
C5 C10 1.406(4)
C5 N1 1.408(4)
C6 C7 1.389(5)
C6 H6 0.9500
C7 C8 1.381(5)
C7 H7 0.9500
C8 C9 1.385(5)
C8 H8 0.9500
C9 C10 1.395(4)
C9 H9 0.9500
C10 P1 1.810(3)
C11 C16 1.390(5)
C11 C12 1.397(5)
C11 P1 1.802(3)
C12 C13 1.389(5)
C12 H12 0.9500
C13 C14 1.390(6)
C13 H13 0.9500
C14 C15 1.382(5)
C14 H14 0.9500
C15 C16 1.392(5)
C15 H15 0.9500
C16 H16 0.9500
C17 C18 1.387(5)
C17 C22 1.388(4)
C17 P1 1.802(3)
C18 C19 1.387(5)
C18 H18 0.9500
C19 C20 1.385(5)
C19 H19 0.9500
C20 C21 1.390(6)
C20 H20 0.9500
C21 C22 1.375(5)
C21 H21 0.9500
C22 H22 0.9500
C23 C24 1.384(4)
C23 C28 1.408(4)
C23 N2 1.409(4)
C24 C25 1.382(5)
C24 H24 0.9500
C25 C26 1.387(5)
C25 H25 0.9500
C26 C27 1.386(5)
C26 H26 0.9500
C27 C28 1.394(4)
C27 H27 0.9500
C28 P2 1.804(3)
C29 C30 1.382(5)
C29 C34 1.384(5)
C29 P2 1.804(3)
C30 C31 1.389(5)
C30 H30 0.9500
C31 C32 1.385(6)
C31 H31 0.9500
C32 C33 1.369(6)
C32 H32 0.9500
C33 C34 1.388(5)
C33 H33 0.9500
C34 H34 0.9500
C35 C40 1.387(5)
C35 C36 1.391(4)
C35 P2 1.808(3)
C36 C37 1.388(5)
C36 H36 0.9500
C37 C38 1.379(5)
C37 H37 0.9500
C38 C39 1.377(5)
C38 H38 0.9500
C39 C40 1.389(5)
C39 H39 0.9500
C40 H40 0.9500
C41 O3 1.208(5)
C41 C43 1.481(6)
C41 C42 1.488(6)
C42 H42A 0.9800
C42 H42B 0.9800
C42 H42C 0.9800
C43 H43A 0.9800
C43 H43B 0.9800
C43 H43C 0.9800
O1 P1 1.497(2)
O1 Zn1 1.991(2)
O2 P2 1.502(2)
O2 Zn1 1.972(2)
Zn1 Cl2 2.2146(8)
Zn1 Cl1 2.2152(8)

loop_
_geom_torsion_atom_site_label_1
_geom_torsion_atom_site_label_2
_geom_torsion_atom_site_label_3
_geom_torsion_atom_site_label_4
_geom_torsion
N1 C1 C2 N2 169.9(2)
C3 C1 C2 N2 -16.2(4)
N1 C1 C2 C4 -16.3(4)
C3 C1 C2 C4 157.6(3)
C10 C5 C6 C7 -0.4(5)
N1 C5 C6 C7 173.4(3)
C5 C6 C7 C8 1.1(5)
C6 C7 C8 C9 -0.7(5)
C7 C8 C9 C10 -0.4(5)
C8 C9 C10 C5 1.0(4)
C8 C9 C10 P1 -178.7(2)
C6 C5 C10 C9 -0.6(4)
N1 C5 C10 C9 -174.7(3)
C6 C5 C10 P1 179.1(2)
N1 C5 C10 P1 5.1(4)
C16 C11 C12 C13 -1.1(5)
P1 C11 C12 C13 177.2(3)
C11 C12 C13 C14 0.6(5)
C12 C13 C14 C15 0.2(6)
C13 C14 C15 C16 -0.6(6)
C12 C11 C16 C15 0.8(5)
P1 C11 C16 C15 -177.4(3)
C14 C15 C16 C11 0.1(5)
C22 C17 C18 C19 -0.3(5)
P1 C17 C18 C19 179.7(3)
C17 C18 C19 C20 -0.2(6)
C18 C19 C20 C21 0.3(6)
C19 C20 C21 C22 0.1(5)
C20 C21 C22 C17 -0.5(5)
C18 C17 C22 C21 0.6(5)
P1 C17 C22 C21 -179.4(3)
C28 C23 C24 C25 -0.1(5)
N2 C23 C24 C25 175.3(3)
C23 C24 C25 C26 1.4(5)
C24 C25 C26 C27 -1.5(5)
C25 C26 C27 C28 0.5(5)
C26 C27 C28 C23 0.7(4)
C26 C27 C28 P2 180.0(2)
C24 C23 C28 C27 -0.9(4)
N2 C23 C28 C27 -176.7(3)
C24 C23 C28 P2 179.8(2)
N2 C23 C28 P2 4.0(4)
C34 C29 C30 C31 0.7(6)
P2 C29 C30 C31 177.8(3)
C29 C30 C31 C32 1.3(6)
C30 C31 C32 C33 -1.5(6)
C31 C32 C33 C34 -0.3(6)
C30 C29 C34 C33 -2.5(5)
P2 C29 C34 C33 -179.5(3)
C32 C33 C34 C29 2.3(6)
C40 C35 C36 C37 0.7(4)
P2 C35 C36 C37 -178.3(2)
C35 C36 C37 C38 -0.4(5)
C36 C37 C38 C39 -0.8(5)
C37 C38 C39 C40 1.6(5)
C36 C35 C40 C39 0.1(5)
P2 C35 C40 C39 179.2(3)
C38 C39 C40 C35 -1.2(5)
C3 C1 N1 C5 -1.2(4)
C2 C1 N1 C5 172.2(2)
C6 C5 N1 C1 88.0(3)
C10 C5 N1 C1 -98.1(3)
C4 C2 N2 C23 -0.9(5)
C1 C2 N2 C23 172.3(2)
C24 C23 N2 C2 74.9(4)
C28 C23 N2 C2 -109.5(3)
Zn1 O1 P1 C11 38.7(3)
Zn1 O1 P1 C17 -82.3(3)
Zn1 O1 P1 C10 156.8(2)
C16 C11 P1 O1 -141.2(2)
C12 C11 P1 O1 40.5(3)
C16 C11 P1 C17 -18.0(3)
C12 C11 P1 C17 163.7(2)
C16 C11 P1 C10 97.4(3)
C12 C11 P1 C10 -80.8(3)
C18 C17 P1 O1 48.7(3)
C22 C17 P1 O1 -131.3(3)
C18 C17 P1 C11 -74.4(3)
C22 C17 P1 C11 105.6(3)
C18 C17 P1 C10 171.5(3)
C22 C17 P1 C10 -8.5(3)
C9 C10 P1 O1 -127.7(2)
C5 C10 P1 O1 52.6(3)
C9 C10 P1 C11 -6.2(3)
C5 C10 P1 C11 174.1(2)
C9 C10 P1 C17 109.2(2)
C5 C10 P1 C17 -70.5(3)
Zn1 O2 P2 C28 169.5(2)
Zn1 O2 P2 C29 50.6(3)
Zn1 O2 P2 C35 -69.6(3)
C27 C28 P2 O2 -123.7(2)
C23 C28 P2 O2 55.6(3)
C27 C28 P2 C29 -2.5(3)
C23 C28 P2 C29 176.8(2)
C27 C28 P2 C35 112.2(3)
C23 C28 P2 C35 -68.5(3)
C30 C29 P2 O2 48.7(3)
C34 C29 P2 O2 -134.2(3)
C30 C29 P2 C28 -71.8(3)
C34 C29 P2 C28 105.3(3)
C30 C29 P2 C35 172.7(3)
C34 C29 P2 C35 -10.2(3)
C40 C35 P2 O2 52.0(3)
C36 C35 P2 O2 -128.9(2)
C40 C35 P2 C28 174.2(2)
C36 C35 P2 C28 -6.8(3)
C40 C35 P2 C29 -70.6(3)
C36 C35 P2 C29 108.5(3)
